data_4134172
loop_
_publ_author_name
'Patel, Harshal D.'
'Tran, Thanh-Huyen'
'Sumby, Christopher J.'
'Pa\<steka, Luk\'a\<s F'
'Fallon, Thomas'

_publ_section_title
;
 Boronate Ester Bullvalenes.
;
_journal_issue 8
_journal_name_full 'Journal of the American Chemical Society'
_journal_page_first 3680
_journal_page_last 3685
_journal_paper_doi 10.1021/jacs.9b12930
_journal_volume 142
_journal_year 2020
_chemical_absolute_configuration unk
_chemical_formula_moiety 'C17 H16 O'
_chemical_formula_sum 'C17 H16 O'
_chemical_formula_weight 236.30
_space_group_crystal_system monoclinic
_space_group_IT_number 4
_space_group_name_Hall 'P 2yb'
_space_group_name_H-M_alt 'P 1 21 1'
_atom_sites_solution_hydrogens geom
_atom_sites_solution_primary dual
_audit_creation_date 2019-10-10
_audit_creation_method
;
Olex2 1.2
(compiled 2018.05.29 svn.r3508 for OlexSys, GUI svn.r5506)
;
_cell_angle_alpha 90
_cell_angle_beta 94.885(3)
_cell_angle_gamma 90
_cell_formula_units_Z 2
_cell_length_a 6.1082(2)
_cell_length_b 7.4449(2)
_cell_length_c 13.4770(5)
_cell_measurement_reflns_used 3103
_cell_measurement_temperature 150.00(14)
_cell_measurement_theta_max 28.7040
_cell_measurement_theta_min 4.0750
_cell_volume 610.64(3)
_computing_cell_refinement 'CrysAlisPro 1.171.38.46 (Rigaku OD, 2015)'
_computing_data_collection 'CrysAlisPro 1.171.38.46 (Rigaku OD, 2015)'
_computing_data_reduction 'CrysAlisPro 1.171.38.46 (Rigaku OD, 2015)'
_computing_molecular_graphics 'Olex2 (Dolomanov et al., 2009)'
_computing_publication_material 'Olex2 (Dolomanov et al., 2009)'
_computing_structure_refinement 'ShelXL (Sheldrick, 2015)'
_computing_structure_solution 'ShelXT (Sheldrick, 2015)'
_diffrn_ambient_environment N~2~
_diffrn_ambient_temperature 150.00(14)
_diffrn_detector 'CCD plate'
_diffrn_detector_area_resol_mean 16.1695
_diffrn_detector_type Eos
_diffrn_measured_fraction_theta_full 0.996
_diffrn_measured_fraction_theta_max 0.918
_diffrn_measurement_details
;
List of Runs (angles in degrees, time in seconds):

  # Type    Start    End  Width  t~exp~   \w     \q     \k     \f   Frames
--------------------------------------------------------------------------
  1  \w    -50.00  39.00   1.00    8.00    --   18.95 -57.00-150.00   89
  2  \w    -25.00  61.00   1.00    8.00    --   18.95 -99.00 150.00   86
  3  \w     -7.00  91.00   1.00    8.00    --   18.95  37.00-150.00   98
  4  \w    -25.00  22.00   1.00    8.00    --  -19.50 -99.00 150.00   47
  5  \w    -90.00  11.00   1.00    8.00    --  -19.50 -77.00 -90.00  101
  6  \w     32.00  96.00   1.00    8.00    --   18.95-178.00  30.00   64
  7  \w    -25.00  61.00   1.00    8.00    --   18.95 -99.00  60.00   86
  8  \w     -2.00  88.00   1.00    8.00    --   18.95  57.00   0.00   90
  9  \w    -25.00  22.00   1.00    8.00    --  -19.50 -99.00  60.00   47
 10  \w    -88.00   2.00   1.00    8.00    --  -19.50 -57.00  30.00   90
 11  \w    -41.00 -16.00   1.00    8.00    --  -19.50  57.00 -60.00   25
 12  \w    -95.00 -35.00   1.00    8.00    --  -19.50-178.00 -90.00   60
;
_diffrn_measurement_device 'four-circle diffractometer'
_diffrn_measurement_device_type 'Xcalibur, Eos'
_diffrn_measurement_method '\w scans'
_diffrn_orient_matrix_type 'CrysAlisPro convention (1999,Acta A55,543-557)'
_diffrn_orient_matrix_UB_11 0.0454611000
_diffrn_orient_matrix_UB_12 0.0002628000
_diffrn_orient_matrix_UB_13 0.0502185000
_diffrn_orient_matrix_UB_21 -0.1068597000
_diffrn_orient_matrix_UB_22 -0.0085703000
_diffrn_orient_matrix_UB_23 0.0163257000
_diffrn_orient_matrix_UB_31 0.0097675000
_diffrn_orient_matrix_UB_32 -0.0948946000
_diffrn_orient_matrix_UB_33 -0.0013303000
_diffrn_radiation_monochromator graphite
_diffrn_radiation_probe x-ray
_diffrn_radiation_type MoK\a
_diffrn_radiation_wavelength 0.71073
_diffrn_reflns_av_R_equivalents 0.0439
_diffrn_reflns_av_unetI/netI 0.0450
_diffrn_reflns_Laue_measured_fraction_full 0.996
_diffrn_reflns_Laue_measured_fraction_max 0.918
_diffrn_reflns_limit_h_max 8
_diffrn_reflns_limit_h_min -8
_diffrn_reflns_limit_k_max 9
_diffrn_reflns_limit_k_min -10
_diffrn_reflns_limit_l_max 18
_diffrn_reflns_limit_l_min -17
_diffrn_reflns_number 10936
_diffrn_reflns_point_group_measured_fraction_full 0.993
_diffrn_reflns_point_group_measured_fraction_max 0.882
_diffrn_reflns_theta_full 27.000
_diffrn_reflns_theta_max 29.262
_diffrn_reflns_theta_min 3.556
_diffrn_source 'fine-focus sealed X-ray tube'
_diffrn_source_type 'Enhance (Mo) X-ray Source'
_exptl_absorpt_coefficient_mu 0.078
_exptl_absorpt_correction_T_max 1.00000
_exptl_absorpt_correction_T_min 0.97745
_exptl_absorpt_correction_type multi-scan
_exptl_absorpt_process_details
;
CrysAlisPro 1.171.38.46 (Rigaku Oxford Diffraction, 2015)
Empirical absorption correction using spherical harmonics,
 implemented in SCALE3 ABSPACK scaling algorithm.
;
_exptl_crystal_colour colourless
_exptl_crystal_density_diffrn 1.285
_exptl_crystal_description rod
_exptl_crystal_F_000 252
_exptl_crystal_size_max 0.46
_exptl_crystal_size_mid 0.2
_exptl_crystal_size_min 0.08
_refine_diff_density_max 0.191
_refine_diff_density_min -0.253
_refine_diff_density_rms 0.039
_refine_ls_extinction_method none
_refine_ls_goodness_of_fit_ref 1.026
_refine_ls_hydrogen_treatment constr
_refine_ls_matrix_type full
_refine_ls_number_parameters 164
_refine_ls_number_reflns 2939
_refine_ls_number_restraints 1
_refine_ls_restrained_S_all 1.025
_refine_ls_R_factor_all 0.0518
_refine_ls_R_factor_gt 0.0425
_refine_ls_shift/su_max 0.000
_refine_ls_shift/su_mean 0.000
_refine_ls_structure_factor_coef Fsqd
_refine_ls_weighting_details 'w=1/[\s^2^(Fo^2^)+(0.0445P)^2^+0.0444P] where P=(Fo^2^+2Fc^2^)/3'
_refine_ls_weighting_scheme calc
_refine_ls_wR_factor_gt 0.0871
_refine_ls_wR_factor_ref 0.0907
_reflns_Friedel_coverage 0.791
_reflns_Friedel_fraction_full 0.990
_reflns_Friedel_fraction_max 0.841
_reflns_number_gt 2566
_reflns_number_total 2939
_reflns_threshold_expression 'I > 2\s(I)'
_cod_data_source_file ja9b12930_si_002.cif
_cod_data_source_block hpbpmeo
_cod_depositor_comments 'Adding full bibliography for 4134168--4134181.cif.'
_cod_database_code 4134172
_shelx_shelxl_version_number 2014/7
_chemical_oxdiff_formula C17H16O1
_chemical_oxdiff_usercomment 'colourless rod (from plate) 0.46  x 0.20 x 0.08'
_shelx_space_group_comment
;
The symmetry employed for this shelxl refinement is uniquely defined
by the following loop, which should always be used as a source of
symmetry information in preference to the above space-group names.
They are only intended as comments.
;
_shelx_estimated_absorpt_t_max 0.994
_shelx_estimated_absorpt_t_min 0.965
_reflns_odcompleteness_completeness 99.63
_reflns_odcompleteness_iscentric 1
_reflns_odcompleteness_theta 26.32
_olex2_refinement_description
;
1. Fixed Uiso
 At 1.2 times of:
  All C(H) groups
 At 1.5 times of:
  All C(H,H,H) groups
2.a Ternary CH refined with riding coordinates:
 C1(H1), C4(H4), C5(H5), C10(H10)
2.b Aromatic/amide H refined with riding coordinates:
 C3(H3), C6(H6), C7(H7), C8(H8), C9(H9), C12(H12), C13(H13), C15(H15), C16(H16)
2.c Idealised Me refined as rotating group:
 C18(H18A,H18B,H18C)
;
_olex2_submission_special_instructions 'No special instructions were received'
_oxdiff_exptl_absorpt_empirical_details
;
Empirical correction (ABSPACK) includes:
- Absorption correction using spherical harmonics
- Frame scaling
;
_oxdiff_exptl_absorpt_empirical_full_max 1.057
_oxdiff_exptl_absorpt_empirical_full_min 0.951

loop_
_space_group_symop_operation_xyz
'x, y, z'
'-x, y+1/2, -z'

loop_
_atom_site_label
_atom_site_type_symbol
_atom_site_fract_x
_atom_site_fract_y
_atom_site_fract_z
_atom_site_U_iso_or_equiv
_atom_site_adp_type
_atom_site_occupancy
_atom_site_site_symmetry_order
_atom_site_calc_flag
_atom_site_refinement_flags_posn
_atom_site_refinement_flags_adp
_atom_site_refinement_flags_occupancy
_atom_site_disorder_assembly
_atom_site_disorder_group
C1 C 0.4197(4) 0.3799(3) 0.24948(16) 0.0215(5) Uani 1 1 d . . . . .
H1 H 0.4504 0.2930 0.3055 0.026 Uiso 1 1 calc R . . . .
C2 C 0.3153(3) 0.5474(3) 0.29094(15) 0.0187(4) Uani 1 1 d . . . . .
C3 C 0.2584(3) 0.6885(3) 0.23245(16) 0.0193(5) Uani 1 1 d . . . . .
H3 H 0.1962 0.7880 0.2641 0.023 Uiso 1 1 calc R . . . .
C4 C 0.2807(4) 0.7076(3) 0.12515(16) 0.0225(5) Uani 1 1 d . . . . .
H4 H 0.2267 0.8253 0.0969 0.027 Uiso 1 1 calc R . . . .
C5 C 0.2452(4) 0.5490(4) 0.05218(16) 0.0269(5) Uani 1 1 d . . . . .
H5 H 0.1715 0.5823 -0.0144 0.032 Uiso 1 1 calc R . . . .
C6 C 0.1859(4) 0.3700(3) 0.08747(18) 0.0288(5) Uani 1 1 d . . . . .
H6 H 0.0857 0.3024 0.0445 0.035 Uiso 1 1 calc R . . . .
C7 C 0.2573(4) 0.2932(3) 0.17276(18) 0.0256(5) Uani 1 1 d . . . . .
H7 H 0.2036 0.1770 0.1867 0.031 Uiso 1 1 calc R . . . .
C8 C 0.6350(4) 0.4218(3) 0.20633(18) 0.0231(5) Uani 1 1 d . . . . .
H8 H 0.7651 0.3671 0.2360 0.028 Uiso 1 1 calc R . . . .
C9 C 0.6522(4) 0.5305(3) 0.12962(17) 0.0253(5) Uani 1 1 d . . . . .
H9 H 0.7952 0.5462 0.1083 0.030 Uiso 1 1 calc R . . . .
C10 C 0.4732(4) 0.6291(3) 0.07400(17) 0.0256(5) Uani 1 1 d . . . . .
H10 H 0.5222 0.7056 0.0190 0.031 Uiso 1 1 calc R . . . .
C11 C 0.2719(3) 0.5463(3) 0.39792(15) 0.0179(4) Uani 1 1 d . . . . .
C12 C 0.0785(4) 0.6216(3) 0.42901(16) 0.0214(5) Uani 1 1 d . . . . .
H12 H -0.0245 0.6747 0.3809 0.026 Uiso 1 1 calc R . . . .
C13 C 0.0344(4) 0.6204(3) 0.52766(16) 0.0225(5) Uani 1 1 d . . . . .
H13 H -0.0970 0.6732 0.5470 0.027 Uiso 1 1 calc R . . . .
C14 C 0.1825(4) 0.5420(3) 0.59880(15) 0.0194(4) Uani 1 1 d . . . . .
C15 C 0.3766(4) 0.4679(3) 0.57076(16) 0.0205(5) Uani 1 1 d . . . . .
H15 H 0.4795 0.4158 0.6193 0.025 Uiso 1 1 calc R . . . .
C16 C 0.4191(4) 0.4708(3) 0.47092(16) 0.0201(5) Uani 1 1 d . . . . .
H16 H 0.5520 0.4199 0.4520 0.024 Uiso 1 1 calc R . . . .
O17 O 0.1192(3) 0.5409(2) 0.69415(10) 0.0251(4) Uani 1 1 d . . . . .
C18 C 0.2604(4) 0.4527(3) 0.76828(16) 0.0268(5) Uani 1 1 d . . . . .
H18A H 0.2861 0.3290 0.7473 0.040 Uiso 1 1 calc GR . . . .
H18B H 0.1915 0.4515 0.8313 0.040 Uiso 1 1 calc GR . . . .
H18C H 0.4008 0.5168 0.7772 0.040 Uiso 1 1 calc GR . . . .

loop_
_atom_site_aniso_label
_atom_site_aniso_U_11
_atom_site_aniso_U_22
_atom_site_aniso_U_33
_atom_site_aniso_U_23
_atom_site_aniso_U_13
_atom_site_aniso_U_12
C1 0.0253(12) 0.0182(10) 0.0217(12) 0.0020(9) 0.0055(9) 0.0033(9)
C2 0.0174(10) 0.0200(9) 0.0191(10) -0.0023(9) 0.0028(8) 0.0003(9)
C3 0.0181(11) 0.0205(10) 0.0194(11) -0.0033(9) 0.0025(8) 0.0022(9)
C4 0.0225(12) 0.0250(11) 0.0200(11) 0.0017(9) 0.0025(9) 0.0058(9)
C5 0.0246(11) 0.0383(12) 0.0173(11) -0.0051(11) -0.0008(9) 0.0103(11)
C6 0.0185(11) 0.0366(13) 0.0313(13) -0.0174(11) 0.0015(9) 0.0019(10)
C7 0.0213(12) 0.0219(11) 0.0353(14) -0.0095(10) 0.0117(10) -0.0023(9)
C8 0.0187(11) 0.0207(11) 0.0296(13) -0.0052(9) 0.0005(9) 0.0056(9)
C9 0.0167(10) 0.0265(11) 0.0339(13) -0.0030(11) 0.0089(9) 0.0015(10)
C10 0.0277(12) 0.0286(11) 0.0219(12) 0.0032(10) 0.0109(10) 0.0039(10)
C11 0.0203(10) 0.0143(9) 0.0193(10) -0.0005(9) 0.0035(8) -0.0006(9)
C12 0.0239(12) 0.0217(10) 0.0183(11) 0.0006(9) -0.0002(8) 0.0053(9)
C13 0.0213(11) 0.0220(10) 0.0248(12) -0.0009(10) 0.0063(9) 0.0060(10)
C14 0.0255(11) 0.0146(9) 0.0184(10) -0.0022(9) 0.0027(8) -0.0038(10)
C15 0.0212(12) 0.0200(10) 0.0198(11) 0.0020(9) -0.0012(8) 0.0012(9)
C16 0.0164(11) 0.0200(10) 0.0243(12) -0.0006(9) 0.0036(8) 0.0023(9)
O17 0.0325(9) 0.0273(8) 0.0159(7) -0.0001(7) 0.0048(6) 0.0023(7)
C18 0.0371(14) 0.0265(11) 0.0167(11) 0.0012(10) 0.0012(9) -0.0007(11)

loop_
_atom_type_symbol
_atom_type_description
_atom_type_scat_dispersion_real
_atom_type_scat_dispersion_imag
_atom_type_scat_source
C C 0.0033 0.0016 'International Tables Vol C Tables 4.2.6.8 and 6.1.1.4'
H H 0.0000 0.0000 'International Tables Vol C Tables 4.2.6.8 and 6.1.1.4'
O O 0.0106 0.0060 'International Tables Vol C Tables 4.2.6.8 and 6.1.1.4'

loop_
_geom_angle_atom_site_label_1
_geom_angle_atom_site_label_2
_geom_angle_atom_site_label_3
_geom_angle
_geom_angle_site_symmetry_1
_geom_angle_site_symmetry_3
_geom_angle_publ_flag
C2 C1 H1 108.0 . . ?
C7 C1 H1 108.0 . . ?
C7 C1 C2 109.14(17) . . ?
C7 C1 C8 111.42(17) . . ?
C8 C1 H1 108.0 . . ?
C8 C1 C2 112.04(17) . . ?
C3 C2 C1 121.30(18) . . ?
C3 C2 C11 121.01(19) . . ?
C11 C2 C1 117.65(19) . . ?
C2 C3 H3 116.1 . . ?
C2 C3 C4 127.77(19) . . ?
C4 C3 H3 116.1 . . ?
C3 C4 H4 113.8 . . ?
C3 C4 C5 122.25(19) . . ?
C3 C4 C10 123.06(19) . . ?
C5 C4 H4 113.8 . . ?
C10 C4 H4 113.8 . . ?
C10 C4 C5 59.41(15) . . ?
C4 C5 H5 114.2 . . ?
C6 C5 C4 120.90(19) . . ?
C6 C5 H5 114.2 . . ?
C6 C5 C10 122.7(2) . . ?
C10 C5 C4 59.92(15) . . ?
C10 C5 H5 114.2 . . ?
C5 C6 H6 116.6 . . ?
C7 C6 C5 126.9(2) . . ?
C7 C6 H6 116.6 . . ?
C1 C7 H7 118.1 . . ?
C6 C7 C1 123.8(2) . . ?
C6 C7 H7 118.1 . . ?
C1 C8 H8 118.2 . . ?
C9 C8 C1 123.7(2) . . ?
C9 C8 H8 118.2 . . ?
C8 C9 H9 116.6 . . ?
C8 C9 C10 126.8(2) . . ?
C10 C9 H9 116.6 . . ?
C4 C10 H10 114.0 . . ?
C5 C10 C4 60.67(15) . . ?
C5 C10 H10 114.0 . . ?
C9 C10 C4 121.92(18) . . ?
C9 C10 C5 122.1(2) . . ?
C9 C10 H10 114.0 . . ?
C12 C11 C2 120.71(18) . . ?
C16 C11 C2 121.95(19) . . ?
C16 C11 C12 117.34(18) . . ?
C11 C12 H12 119.2 . . ?
C13 C12 C11 121.57(19) . . ?
C13 C12 H12 119.2 . . ?
C12 C13 H13 120.0 . . ?
C12 C13 C14 119.9(2) . . ?
C14 C13 H13 120.0 . . ?
C15 C14 C13 119.98(19) . . ?
O17 C14 C13 115.44(18) . . ?
O17 C14 C15 124.57(19) . . ?
C14 C15 H15 120.3 . . ?
C14 C15 C16 119.37(19) . . ?
C16 C15 H15 120.3 . . ?
C11 C16 H16 119.1 . . ?
C15 C16 C11 121.79(19) . . ?
C15 C16 H16 119.1 . . ?
C14 O17 C18 117.21(17) . . ?
O17 C18 H18A 109.5 . . ?
O17 C18 H18B 109.5 . . ?
O17 C18 H18C 109.5 . . ?
H18A C18 H18B 109.5 . . ?
H18A C18 H18C 109.5 . . ?
H18B C18 H18C 109.5 . . ?

loop_
_geom_bond_atom_site_label_1
_geom_bond_atom_site_label_2
_geom_bond_distance
_geom_bond_site_symmetry_2
_geom_bond_publ_flag
C1 H1 1.0000 . ?
C1 C2 1.528(3) . ?
C1 C7 1.515(3) . ?
C1 C8 1.515(3) . ?
C2 C3 1.341(3) . ?
C2 C11 1.488(3) . ?
C3 H3 0.9500 . ?
C3 C4 1.471(3) . ?
C4 H4 1.0000 . ?
C4 C5 1.540(3) . ?
C4 C10 1.529(3) . ?
C5 H5 1.0000 . ?
C5 C6 1.470(4) . ?
C5 C10 1.521(3) . ?
C6 H6 0.9500 . ?
C6 C7 1.324(3) . ?
C7 H7 0.9500 . ?
C8 H8 0.9500 . ?
C8 C9 1.324(3) . ?
C9 H9 0.9500 . ?
C9 C10 1.469(3) . ?
C10 H10 1.0000 . ?
C11 C12 1.404(3) . ?
C11 C16 1.393(3) . ?
C12 H12 0.9500 . ?
C12 C13 1.379(3) . ?
C13 H13 0.9500 . ?
C13 C14 1.389(3) . ?
C14 C15 1.389(3) . ?
C14 O17 1.373(2) . ?
C15 H15 0.9500 . ?
C15 C16 1.392(3) . ?
C16 H16 0.9500 . ?
O17 C18 1.424(3) . ?
C18 H18A 0.9800 . ?
C18 H18B 0.9800 . ?
C18 H18C 0.9800 . ?
